data_7132317
loop_
_publ_author_name
'Spoletti, Enrico'
'Verma, Vivek'
'Cappuccino, Chiara'
'Lusi, Matteo'

_publ_section_title
;
 Solid Solution Polymorphs afford two High-Soluble Co-Drug Forms of
 Tolbutamide and Chlorpropamide
;
_journal_name_full 'Chemical Communications'
_journal_paper_doi 10.1039/D3CC04725C
_journal_year 2023
_chemical_formula_sum 'C10.91 H15.28 Cl0.54 N2 O3 S'
_chemical_formula_weight 273.86
_chemical_name_common 'Chloropropamide Tolbutamide'
_space_group_crystal_system orthorhombic
_space_group_IT_number 33
_space_group_name_Hall 'P 2c -2n'
_space_group_name_H-M_alt 'P n a 21'
_atom_sites_solution_hydrogens mixed
_audit_creation_method SHELXL-2014/7
_audit_update_record
;
2023-08-22 deposited with the CCDC.	2023-11-10 downloaded from the CCDC.
;
_cell_angle_alpha 90
_cell_angle_beta 90
_cell_angle_gamma 90
_cell_formula_units_Z 4
_cell_length_a 20.1171(17)
_cell_length_b 7.5762(7)
_cell_length_c 9.1129(7)
_cell_measurement_reflns_used 342
_cell_measurement_temperature 298(2)
_cell_measurement_theta_max 40
_cell_measurement_theta_min 4
_cell_volume 1388.9(2)
_computing_structure_refinement 'SHELXL-2014/7 (Sheldrick, 2014)'
_diffrn_ambient_temperature 298(2)
_diffrn_measured_fraction_theta_full 0.999
_diffrn_measured_fraction_theta_max 0.997
_diffrn_measurement_device_type 'Bruker D8 Quest'
_diffrn_radiation_type MoK\a
_diffrn_radiation_wavelength 0.71073
_diffrn_reflns_av_R_equivalents 0.0515
_diffrn_reflns_av_unetI/netI 0.0184
_diffrn_reflns_Laue_measured_fraction_full 0.999
_diffrn_reflns_Laue_measured_fraction_max 0.997
_diffrn_reflns_limit_h_max 24
_diffrn_reflns_limit_h_min -24
_diffrn_reflns_limit_k_max 9
_diffrn_reflns_limit_k_min -9
_diffrn_reflns_limit_l_max 10
_diffrn_reflns_limit_l_min -10
_diffrn_reflns_number 32127
_diffrn_reflns_point_group_measured_fraction_full 0.998
_diffrn_reflns_point_group_measured_fraction_max 0.996
_diffrn_reflns_theta_full 25.242
_diffrn_reflns_theta_max 25.427
_diffrn_reflns_theta_min 2.873
_exptl_absorpt_coefficient_mu 0.338
_exptl_absorpt_correction_T_max 0.7452
_exptl_absorpt_correction_T_min 0.6901
_exptl_absorpt_correction_type multi-scan
_exptl_absorpt_process_details sadabs
_exptl_crystal_colour colourless
_exptl_crystal_density_diffrn 1.310
_exptl_crystal_description prism
_exptl_crystal_F_000 576
_exptl_crystal_recrystallization_method 'Re-crystallisation from solvent'
_exptl_crystal_size_max 0.2
_exptl_crystal_size_mid 0.2
_exptl_crystal_size_min 0.1
_refine_diff_density_max 0.169
_refine_diff_density_min -0.274
_refine_diff_density_rms 0.049
_refine_ls_abs_structure_details
;
 Flack x determined using 948 quotients [(I+)-(I-)]/[(I+)+(I-)]
 (Parsons, Flack and Wagner, Acta Cryst. B69 (2013) 249-259).
;
_refine_ls_abs_structure_Flack 0.04(2)
_refine_ls_extinction_method none
_refine_ls_goodness_of_fit_ref 1.094
_refine_ls_hydrogen_treatment mixed
_refine_ls_matrix_type full
_refine_ls_number_parameters 183
_refine_ls_number_reflns 2549
_refine_ls_number_restraints 2
_refine_ls_restrained_S_all 1.094
_refine_ls_R_factor_all 0.0426
_refine_ls_R_factor_gt 0.0341
_refine_ls_shift/su_max 0.000
_refine_ls_shift/su_mean 0.000
_refine_ls_structure_factor_coef Fsqd
_refine_ls_weighting_details 'w=1/[\s^2^(Fo^2^)+(0.0477P)^2^+0.2142P] where P=(Fo^2^+2Fc^2^)/3'
_refine_ls_weighting_scheme calc
_refine_ls_wR_factor_gt 0.0869
_refine_ls_wR_factor_ref 0.0926
_reflns_Friedel_coverage 0.872
_reflns_Friedel_fraction_full 0.998
_reflns_Friedel_fraction_max 0.996
_reflns_number_gt 2218
_reflns_number_total 2549
_reflns_threshold_expression 'I > 2\s(I)'
_cod_data_source_file d3cc04725c2.cif
_cod_data_source_block SS1_54
_cod_database_code 7132317
_shelx_shelxl_version_number 2014/7
_shelx_space_group_comment
;
The symmetry employed for this shelxl refinement is uniquely defined
by the following loop, which should always be used as a source of
symmetry information in preference to the above space-group names.
They are only intended as comments.
;

loop_
_space_group_symop_operation_xyz
'x, y, z'
'-x, -y, z+1/2'
'-x+1/2, y+1/2, z+1/2'
'x+1/2, -y+1/2, z'

loop_
_atom_site_label
_atom_site_type_symbol
_atom_site_fract_x
_atom_site_fract_y
_atom_site_fract_z
_atom_site_U_iso_or_equiv
_atom_site_adp_type
_atom_site_occupancy
_atom_site_site_symmetry_order
_atom_site_calc_flag
_atom_site_refinement_flags_posn
_atom_site_refinement_flags_adp
_atom_site_refinement_flags_occupancy
_atom_site_disorder_assembly
_atom_site_disorder_group
S01 S 0.39664(4) 0.33756(12) 0.46500(9) 0.0577(3) Uani 1 1 d . . . . .
Cl1 Cl 0.2354(3) 1.0306(7) 0.5804(7) 0.117(2) Uani 0.544(10) 1 d D . P A 1
O3 O 0.40527(13) 0.2434(4) 0.5986(3) 0.0695(7) Uani 1 1 d . . . . .
O1 O 0.50276(14) 0.5356(4) 0.6134(3) 0.0761(8) Uani 1 1 d . . . . .
O2 O 0.36696(15) 0.2492(4) 0.3433(3) 0.0695(8) Uani 1 1 d . . . . .
N2 N 0.54875(16) 0.6189(4) 0.3975(3) 0.0622(8) Uani 1 1 d . . . . .
H2 H 0.5514 0.5975 0.3050 0.075 Uiso 1 1 calc R U . . .
N1 N 0.46830(15) 0.4046(5) 0.4020(3) 0.0591(8) Uani 1 1 d . . . . .
C8 C 0.50774(16) 0.5240(5) 0.4788(3) 0.0567(8) Uani 1 1 d . . . . .
C5 C 0.35237(18) 0.5329(6) 0.5024(3) 0.0595(9) Uani 1 1 d . . . . .
C9 C 0.58944(19) 0.7587(5) 0.4600(5) 0.0710(10) Uani 1 1 d . . . . .
H9A H 0.6291 0.7726 0.4007 0.085 Uiso 1 1 calc R U . . .
H9B H 0.6033 0.7238 0.5577 0.085 Uiso 1 1 calc R U . . .
C6 C 0.3560(2) 0.6740(6) 0.4074(5) 0.0754(12) Uani 1 1 d . . . . .
H6 H 0.3823 0.6661 0.3237 0.091 Uiso 1 1 calc R U . . .
C7 C 0.3212(3) 0.8264(6) 0.4352(6) 0.0838(13) Uani 1 1 d . . . . .
H7 H 0.3238 0.9215 0.3709 0.101 Uiso 1 1 calc R U . . .
C2 C 0.2823(2) 0.8367(6) 0.5595(6) 0.0834(13) Uani 1 1 d D . . . .
C4 C 0.3138(2) 0.5430(7) 0.6266(5) 0.0850(13) Uani 1 1 d . . . . .
H4 H 0.3120 0.4488 0.6919 0.102 Uiso 1 1 calc R U . . .
C3 C 0.2781(3) 0.6937(8) 0.6530(6) 0.0986(17) Uani 1 1 d . . . . .
H3 H 0.2506 0.6998 0.7350 0.118 Uiso 1 1 calc R U . . .
C10 C 0.5541(4) 0.9336(7) 0.4693(10) 0.133(2) Uani 1 1 d . . . . .
H10A H 0.5407 0.9701 0.3717 0.159 Uiso 1 1 calc R U . . .
H10B H 0.5144 0.9206 0.5285 0.159 Uiso 1 1 calc R U . . .
C11 C 0.5978(7) 1.0737(11) 0.5357(15) 0.184(5) Uani 1 1 d . . . . .
H11A H 0.5710 1.1538 0.5938 0.221 Uiso 1 1 calc R U . A 2
H11B H 0.6303 1.0191 0.6001 0.221 Uiso 1 1 calc R U . A 2
H1 H 0.4718(19) 0.399(5) 0.315(5) 0.060(11) Uiso 1 1 d . . . . .
C12 C 0.625(2) 1.152(5) 0.445(6) 0.28(3) Uani 0.456(10) 1 d . . P A 2
H12A H 0.5935 1.1879 0.3714 0.426 Uiso 0.456(10) 1 calc R U P A 2
H12B H 0.6582 1.0779 0.4002 0.426 Uiso 0.456(10) 1 calc R U P A 2
H12C H 0.6458 1.2540 0.4864 0.426 Uiso 0.456(10) 1 calc R U P A 2
C1 C 0.2510(11) 1.021(3) 0.647(3) 0.088(6) Uani 0.456(10) 1 d D . P A 2
H1A H 0.2437 1.1134 0.5766 0.132 Uiso 0.456(10) 1 calc R U P A 2
H1B H 0.2823 1.0611 0.7197 0.132 Uiso 0.456(10) 1 calc R U P A 2
H1C H 0.2097 0.9921 0.6941 0.132 Uiso 0.456(10) 1 calc R U P A 2
H11 H 0.620(5) 1.136(18) 0.448(11) 0.05(3) Uiso 0.544(10) 1 d . . P A 1

loop_
_atom_site_aniso_label
_atom_site_aniso_U_11
_atom_site_aniso_U_22
_atom_site_aniso_U_33
_atom_site_aniso_U_23
_atom_site_aniso_U_13
_atom_site_aniso_U_12
S01 0.0620(4) 0.0759(5) 0.0352(4) 0.0029(5) -0.0016(4) -0.0157(4)
Cl1 0.115(4) 0.098(2) 0.139(5) -0.005(3) 0.035(3) 0.005(2)
O3 0.0796(16) 0.0860(19) 0.0430(13) 0.0152(14) 0.0016(13) -0.0106(15)
O1 0.0853(16) 0.116(2) 0.0272(10) -0.0058(13) 0.0000(12) -0.0347(17)
O2 0.0755(17) 0.0828(18) 0.0502(15) -0.0040(13) -0.0065(12) -0.0215(15)
N2 0.0678(18) 0.086(2) 0.0325(12) -0.0005(14) 0.0011(13) -0.0191(16)
N1 0.0611(17) 0.090(2) 0.0266(13) -0.0032(14) 0.0000(12) -0.0163(15)
C8 0.0536(16) 0.086(2) 0.0305(16) -0.0009(18) -0.0018(14) -0.0096(16)
C5 0.0603(19) 0.075(2) 0.0435(19) 0.0033(15) 0.0002(14) -0.0186(17)
C9 0.077(2) 0.091(3) 0.0456(17) -0.004(3) -0.007(2) -0.0245(19)
C6 0.089(3) 0.083(3) 0.055(2) 0.008(2) 0.014(2) -0.005(2)
C7 0.095(3) 0.075(3) 0.082(4) 0.013(2) 0.016(3) -0.008(2)
C2 0.069(3) 0.081(3) 0.100(4) -0.009(3) 0.020(2) -0.011(2)
C4 0.085(3) 0.099(3) 0.071(3) 0.015(2) 0.030(2) -0.004(3)
C3 0.097(3) 0.107(4) 0.092(4) 0.012(3) 0.047(3) -0.005(3)
C10 0.157(6) 0.096(4) 0.145(5) -0.039(5) -0.062(5) 0.019(4)
C11 0.283(14) 0.089(5) 0.179(10) -0.018(6) -0.105(10) 0.005(6)
C12 0.28(4) 0.18(3) 0.39(6) 0.11(3) 0.02(4) -0.11(3)
C1 0.071(9) 0.081(9) 0.112(15) 0.004(10) 0.010(9) -0.008(6)

loop_
_atom_type_symbol
_atom_type_description
_atom_type_scat_dispersion_real
_atom_type_scat_dispersion_imag
_atom_type_scat_source
C C 0.0033 0.0016 'International Tables Vol C Tables 4.2.6.8 and 6.1.1.4'
H H 0.0000 0.0000 'International Tables Vol C Tables 4.2.6.8 and 6.1.1.4'
Cl Cl 0.1484 0.1585 'International Tables Vol C Tables 4.2.6.8 and 6.1.1.4'
N N 0.0061 0.0033 'International Tables Vol C Tables 4.2.6.8 and 6.1.1.4'
O O 0.0106 0.0060 'International Tables Vol C Tables 4.2.6.8 and 6.1.1.4'
S S 0.1246 0.1234 'International Tables Vol C Tables 4.2.6.8 and 6.1.1.4'

loop_
_geom_angle_atom_site_label_1
_geom_angle_atom_site_label_2
_geom_angle_atom_site_label_3
_geom_angle
_geom_angle_site_symmetry_1
_geom_angle_site_symmetry_3
_geom_angle_publ_flag
O3 S01 O2 118.78(16) . . ?
O3 S01 N1 110.46(17) . . ?
O2 S01 N1 104.00(16) . . ?
O3 S01 C5 108.55(17) . . ?
O2 S01 C5 109.45(18) . . ?
N1 S01 C5 104.67(18) . . ?
C8 N2 C9 121.8(3) . . ?
C8 N2 H2 119.1 . . ?
C9 N2 H2 119.1 . . ?
C8 N1 S01 121.9(2) . . ?
C8 N1 H1 119(3) . . ?
S01 N1 H1 114(3) . . ?
O1 C8 N2 124.7(3) . . ?
O1 C8 N1 120.0(3) . . ?
N2 C8 N1 115.3(3) . . ?
C4 C5 C6 120.3(4) . . ?
C4 C5 S01 119.5(3) . . ?
C6 C5 S01 120.3(3) . . ?
N2 C9 C10 113.4(4) . . ?
N2 C9 H9A 108.9 . . ?
C10 C9 H9A 108.9 . . ?
N2 C9 H9B 108.9 . . ?
C10 C9 H9B 108.9 . . ?
H9A C9 H9B 107.7 . . ?
C7 C6 C5 120.6(4) . . ?
C7 C6 H6 119.7 . . ?
C5 C6 H6 119.7 . . ?
C6 C7 C2 119.2(4) . . ?
C6 C7 H7 120.4 . . ?
C2 C7 H7 120.4 . . ?
C7 C2 C3 119.9(4) . . ?
C7 C2 C1 129.2(9) . . ?
C3 C2 C1 109.0(9) . . ?
C7 C2 Cl1 116.2(5) . . ?
C3 C2 Cl1 123.7(4) . . ?
C3 C4 C5 119.2(4) . . ?
C3 C4 H4 120.4 . . ?
C5 C4 H4 120.4 . . ?
C4 C3 C2 120.8(4) . . ?
C4 C3 H3 119.6 . . ?
C2 C3 H3 119.6 . . ?
C11 C10 C9 111.6(6) . . ?
C11 C10 H10A 109.3 . . ?
C9 C10 H10A 109.3 . . ?
C11 C10 H10B 109.3 . . ?
C9 C10 H10B 109.3 . . ?
H10A C10 H10B 108.0 . . ?
C12 C11 C10 110(3) . . ?
C12 C11 H11A 109.6 . . ?
C10 C11 H11A 109.6 . . ?
C12 C11 H11B 109.6 . . ?
C10 C11 H11B 109.6 . . ?
H11A C11 H11B 108.1 . . ?
C10 C11 H11 105(7) . . ?
C11 C12 H12A 109.5 . . ?
C11 C12 H12B 109.5 . . ?
H12A C12 H12B 109.5 . . ?
C11 C12 H12C 109.5 . . ?
H12A C12 H12C 109.5 . . ?
H12B C12 H12C 109.5 . . ?
C2 C1 H1A 109.5 . . ?
C2 C1 H1B 109.5 . . ?
H1A C1 H1B 109.5 . . ?
C2 C1 H1C 109.5 . . ?
H1A C1 H1C 109.5 . . ?
H1B C1 H1C 109.5 . . ?

loop_
_geom_bond_atom_site_label_1
_geom_bond_atom_site_label_2
_geom_bond_distance
_geom_bond_site_symmetry_2
_geom_bond_publ_flag
S01 O3 1.422(3) . ?
S01 O2 1.426(3) . ?
S01 N1 1.633(3) . ?
S01 C5 1.760(4) . ?
Cl1 C2 1.757(7) . ?
O1 C8 1.234(4) . ?
N2 C8 1.322(4) . ?
N2 C9 1.455(5) . ?
N2 H2 0.8600 . ?
N1 C8 1.392(5) . ?
N1 H1 0.80(4) . ?
C5 C4 1.375(5) . ?
C5 C6 1.378(5) . ?
C9 C10 1.506(7) . ?
C9 H9A 0.9700 . ?
C9 H9B 0.9700 . ?
C6 C7 1.374(6) . ?
C6 H6 0.9300 . ?
C7 C2 1.379(7) . ?
C7 H7 0.9300 . ?
C2 C3 1.381(7) . ?
C2 C1 1.730(18) . ?
C4 C3 1.370(7) . ?
C4 H4 0.9300 . ?
C3 H3 0.9300 . ?
C10 C11 1.505(10) . ?
C10 H10A 0.9700 . ?
C10 H10B 0.9700 . ?
C11 C12 1.16(5) . ?
C11 H11A 0.9700 . ?
C11 H11B 0.9700 . ?
C11 H11 1.03(13) . ?
C12 H12A 0.9600 . ?
C12 H12B 0.9600 . ?
C12 H12C 0.9600 . ?
C1 H1A 0.9600 . ?
C1 H1B 0.9600 . ?
C1 H1C 0.9600 . ?

loop_
_geom_torsion_atom_site_label_1
_geom_torsion_atom_site_label_2
_geom_torsion_atom_site_label_3
_geom_torsion_atom_site_label_4
_geom_torsion
_geom_torsion_site_symmetry_1
_geom_torsion_site_symmetry_2
_geom_torsion_site_symmetry_3
_geom_torsion_site_symmetry_4
_geom_torsion_publ_flag
O3 S01 N1 C8 -63.2(4) . . . . ?
O2 S01 N1 C8 168.3(3) . . . . ?
C5 S01 N1 C8 53.5(3) . . . . ?
C9 N2 C8 O1 -4.6(6) . . . . ?
C9 N2 C8 N1 175.2(3) . . . . ?
S01 N1 C8 O1 25.5(5) . . . . ?
S01 N1 C8 N2 -154.3(3) . . . . ?
O3 S01 C5 C4 -22.1(4) . . . . ?
O2 S01 C5 C4 108.9(3) . . . . ?
N1 S01 C5 C4 -140.1(3) . . . . ?
O3 S01 C5 C6 158.3(3) . . . . ?
O2 S01 C5 C6 -70.7(4) . . . . ?
N1 S01 C5 C6 40.3(4) . . . . ?
C8 N2 C9 C10 -85.9(6) . . . . ?
C4 C5 C6 C7 -0.1(7) . . . . ?
S01 C5 C6 C7 179.5(4) . . . . ?
C5 C6 C7 C2 -0.1(7) . . . . ?
C6 C7 C2 C3 -0.9(7) . . . . ?
C6 C7 C2 C1 161.6(10) . . . . ?
C6 C7 C2 Cl1 -176.1(5) . . . . ?
C6 C5 C4 C3 1.3(7) . . . . ?
S01 C5 C4 C3 -178.3(4) . . . . ?
C5 C4 C3 C2 -2.4(8) . . . . ?
C7 C2 C3 C4 2.2(8) . . . . ?
C1 C2 C3 C4 -163.5(9) . . . . ?
Cl1 C2 C3 C4 176.9(5) . . . . ?
N2 C9 C10 C11 179.6(8) . . . . ?
C9 C10 C11 C12 94(3) . . . . ?
